data_4076183
loop_
_publ_author_name
'de Fr\'emont, Pierre'
'Scott, Natalie M.'
'Stevens, Edwin D.'
'Ramnial, Taramatee'
'Lightbody, Owen C.'
'Macdonald, Charles L. B.'
'Clyburne, Jason A. C.'
'Abernethy, Colin D.'
'Nolan, Steven P.'

_publ_section_title
;
 Synthesis of Well-DefinedN-Heterocyclic Carbene Silver(I) Complexes
;
_journal_issue 26
_journal_name_full Organometallics
_journal_page_first 6301
_journal_paper_doi 10.1021/om050735i
_journal_volume 24
_journal_year 2005
_chemical_formula_sum 'C7 H12 Ag Cl N2'
_chemical_formula_weight 267.51
_chemical_name_systematic
; 
 ? 
;
_space_group_IT_number 14
_symmetry_cell_setting monoclinic
_symmetry_space_group_name_Hall '-P 2yn'
_symmetry_space_group_name_H-M 'P 1 21/n 1'
_atom_sites_solution_hydrogens geom
_atom_sites_solution_primary direct
_atom_sites_solution_secondary difmap
_audit_creation_method SHELXL-97
_cell_angle_alpha 90.00
_cell_angle_beta 100.5640(10)
_cell_angle_gamma 90.00
_cell_formula_units_Z 8
_cell_length_a 10.5104(4)
_cell_length_b 16.0633(6)
_cell_length_c 11.2920(4)
_cell_measurement_reflns_used 27131
_cell_measurement_temperature 150(2)
_cell_measurement_theta_max 30.561
_cell_measurement_theta_min 2.230
_cell_volume 1874.13(12)
_computing_cell_refinement 'Bruker SMART'
_computing_data_collection 'Bruker SMART'
_computing_data_reduction 'Bruker SAINT'
_computing_molecular_graphics 'Bruker SHELXTL'
_computing_publication_material 'Bruker SHELXTL'
_computing_structure_refinement 'SHELXL-97 (Sheldrick, 1997)'
_computing_structure_solution 'SHELXS-97 (Sheldrick, 1990)'
_diffrn_ambient_temperature 150(2)
_diffrn_measured_fraction_theta_full 0.999
_diffrn_measured_fraction_theta_max 0.999
_diffrn_measurement_device_type 'CCD area detector'
_diffrn_measurement_method 'phi and omega scans'
_diffrn_radiation_monochromator graphite
_diffrn_radiation_source 'fine-focus sealed tube'
_diffrn_radiation_type MoK\a
_diffrn_radiation_wavelength 0.71073
_diffrn_reflns_av_R_equivalents 0.0379
_diffrn_reflns_av_sigmaI/netI 0.0195
_diffrn_reflns_limit_h_max 10
_diffrn_reflns_limit_h_min -10
_diffrn_reflns_limit_k_max 15
_diffrn_reflns_limit_k_min -15
_diffrn_reflns_limit_l_max 10
_diffrn_reflns_limit_l_min -10
_diffrn_reflns_number 12132
_diffrn_reflns_theta_full 20.00
_diffrn_reflns_theta_max 20.00
_diffrn_reflns_theta_min 2.23
_exptl_absorpt_coefficient_mu 2.376
_exptl_absorpt_correction_T_max 1.000000
_exptl_absorpt_correction_T_min 0.577013
_exptl_absorpt_correction_type empirical
_exptl_crystal_colour Colorless
_exptl_crystal_density_diffrn 1.896
_exptl_crystal_density_method 'not measured'
_exptl_crystal_description Plate
_exptl_crystal_F_000 1056
_exptl_crystal_size_max 0.5
_exptl_crystal_size_mid 0.4
_exptl_crystal_size_min 0.15
_refine_diff_density_max 0.259
_refine_diff_density_min -0.230
_refine_diff_density_rms 0.051
_refine_ls_extinction_coef 0.00099(12)
_refine_ls_extinction_expression Fc^*^=kFc[1+0.001xFc^2^\l^3^/sin(2\q)]^-1/4^
_refine_ls_extinction_method SHELXL
_refine_ls_goodness_of_fit_ref 1.162
_refine_ls_hydrogen_treatment mixed
_refine_ls_matrix_type full
_refine_ls_number_parameters 208
_refine_ls_number_reflns 1744
_refine_ls_number_restraints 167
_refine_ls_restrained_S_all 1.109
_refine_ls_R_factor_all 0.0144
_refine_ls_R_factor_gt 0.0142
_refine_ls_shift/su_max 0.001
_refine_ls_shift/su_mean 0.000
_refine_ls_structure_factor_coef Fsqd
_refine_ls_weighting_details 'calc w=1/[\s^2^(Fo^2^)+(0.0166P)^2^+1.0248P] where P=(Fo^2^+2Fc^2^)/3'
_refine_ls_weighting_scheme calc
_refine_ls_wR_factor_gt 0.0388
_refine_ls_wR_factor_ref 0.0389
_reflns_number_gt 1723
_reflns_number_total 1744
_reflns_threshold_expression >2sigma(I)
_cod_data_source_file om050735isi20050825_013902.cif
_cod_data_source_block nol272m
_cod_depositor_comments
;
The following automatic conversions were performed:

'_symmetry_cell_setting' value 'Monoclinic' changed to 'monoclinic'
according to /home/saulius/struct/CIF-dictionaries/cif_core.dic
dictionary named 'cif_core.dic' version 2.4.1 from
2010-06-29.

'_exptl_absorpt_correction_type' value 'Empirical'
changed to 'empirical' according to
/home/saulius/struct/CIF-dictionaries/cif_core.dic dictionary named
'cif_core.dic' version 2.4.1 from 2010-06-29.

Automatic conversion script
Id: cif_fix_values 1715 2011-07-08 13:25:40Z adriana 
;
_cod_original_sg_symbol_H-M P2(1)/n
_cod_database_code 4076183

loop_
_symmetry_equiv_pos_as_xyz
'x, y, z'
'-x+1/2, y+1/2, -z+1/2'
'-x, -y, -z'
'x-1/2, -y-1/2, z-1/2'

loop_
_atom_site_label
_atom_site_type_symbol
_atom_site_fract_x
_atom_site_fract_y
_atom_site_fract_z
_atom_site_U_iso_or_equiv
_atom_site_adp_type
_atom_site_occupancy
_atom_site_symmetry_multiplicity
_atom_site_calc_flag
_atom_site_refinement_flags
Ag1 Ag 0.073218(19) 0.100618(12) 0.595045(17) 0.02371(12) Uani 1 1 d U
Cl1 Cl 0.18555(6) 0.00351(4) 0.49563(6) 0.03028(19) Uani 1 1 d U
N1 N -0.00321(19) 0.28145(13) 0.65583(17) 0.0175(5) Uani 1 1 d U
C1 C -0.0123(2) 0.19852(16) 0.6742(2) 0.0189(6) Uani 1 1 d U
Ag2 Ag 0.330075(19) 0.114917(12) 0.773543(17) 0.02159(12) Uani 1 1 d U
Cl2 Cl 0.24720(6) 0.02064(4) 0.89775(6) 0.02765(19) Uani 1 1 d U
N2 N -0.09257(18) 0.19289(12) 0.75510(17) 0.0173(5) Uani 1 1 d U
C2 C -0.0773(2) 0.32693(16) 0.7233(2) 0.0169(6) Uani 1 1 d U
N3 N 0.44595(18) 0.28302(12) 0.70584(17) 0.0163(5) Uani 1 1 d U
C3 C -0.1338(2) 0.27073(16) 0.7862(2) 0.0159(6) Uani 1 1 d U
N4 N 0.51234(18) 0.18205(12) 0.61043(17) 0.0162(5) Uani 1 1 d U
C4 C 0.0691(3) 0.31788(18) 0.5700(2) 0.0277(7) Uani 1 1 d U
H4A H 0.1276 0.2760 0.5466 0.042 Uiso 1 1 calc R
H4B H 0.1196 0.3654 0.6074 0.042 Uiso 1 1 calc R
H4C H 0.0086 0.3367 0.4984 0.042 Uiso 1 1 calc R
C5 C -0.1285(3) 0.11407(16) 0.8045(3) 0.0292(7) Uani 1 1 d U
H5A H -0.1000 0.0678 0.7591 0.044 Uiso 1 1 calc R
H5B H -0.2226 0.1117 0.7981 0.044 Uiso 1 1 calc R
H5C H -0.0868 0.1098 0.8893 0.044 Uiso 1 1 calc R
C6 C -0.0826(3) 0.41966(16) 0.7190(2) 0.0265(7) Uani 1 1 d U
H6A H -0.1379 0.4399 0.7740 0.040 Uiso 1 1 calc R
H6B H -0.1183 0.4378 0.6368 0.040 Uiso 1 1 calc R
H6C H 0.0049 0.4422 0.7435 0.040 Uiso 1 1 calc R
C7 C -0.2238(2) 0.28071(17) 0.8729(2) 0.0229(6) Uani 1 1 d U
H7A H -0.2374 0.3401 0.8862 0.034 Uiso 1 1 calc R
H7B H -0.1864 0.2542 0.9496 0.034 Uiso 1 1 calc R
H7C H -0.3069 0.2544 0.8400 0.034 Uiso 1 1 calc R
C8 C 0.4341(2) 0.19966(16) 0.6901(2) 0.0164(6) Uani 1 1 d U
C9 C 0.5302(2) 0.31729(15) 0.6375(2) 0.0159(6) Uani 1 1 d U
C10 C 0.5728(2) 0.25330(16) 0.5773(2) 0.0164(6) Uani 1 1 d U
C11 C 0.3836(3) 0.33102(17) 0.7894(2) 0.0251(6) Uani 1 1 d U
H11A H 0.3186 0.2964 0.8178 0.038 Uiso 1 1 calc R
H11B H 0.3416 0.3802 0.7481 0.038 Uiso 1 1 calc R
H11C H 0.4489 0.3487 0.8583 0.038 Uiso 1 1 calc R
C12 C 0.5277(3) 0.09920(15) 0.5622(3) 0.0245(7) Uani 1 1 d U
H12A H 0.6152 0.0786 0.5936 0.037 Uiso 1 1 calc R
H12B H 0.5143 0.1019 0.4741 0.037 Uiso 1 1 calc R
H12C H 0.4640 0.0614 0.5865 0.037 Uiso 1 1 calc R
C13 C 0.5634(3) 0.40744(15) 0.6423(2) 0.0226(6) Uani 1 1 d U
H13A H 0.6249 0.4187 0.5887 0.034 Uiso 1 1 calc R
H13B H 0.6024 0.4228 0.7250 0.034 Uiso 1 1 calc R
H13C H 0.4846 0.4402 0.6163 0.034 Uiso 1 1 calc R
C14 C 0.6662(2) 0.25089(17) 0.4926(2) 0.0218(6) Uani 1 1 d U
H14A H 0.6996 0.3070 0.4836 0.033 Uiso 1 1 calc R
H14B H 0.6221 0.2304 0.4139 0.033 Uiso 1 1 calc R
H14C H 0.7381 0.2136 0.5246 0.033 Uiso 1 1 calc R

loop_
_atom_site_aniso_label
_atom_site_aniso_U_11
_atom_site_aniso_U_22
_atom_site_aniso_U_33
_atom_site_aniso_U_23
_atom_site_aniso_U_13
_atom_site_aniso_U_12
Ag1 0.02616(17) 0.02175(17) 0.02341(17) -0.00596(9) 0.00508(11) 0.00624(9)
Cl1 0.0276(4) 0.0248(4) 0.0425(4) -0.0105(3) 0.0169(3) 0.0003(3)
N1 0.0178(12) 0.0193(13) 0.0156(12) -0.0008(10) 0.0037(9) -0.0013(10)
C1 0.0178(14) 0.0213(17) 0.0155(14) -0.0028(12) -0.0023(12) 0.0012(12)
Ag2 0.02317(17) 0.01945(16) 0.02386(17) 0.00125(8) 0.00883(11) -0.00306(8)
Cl2 0.0344(4) 0.0217(4) 0.0306(4) -0.0002(3) 0.0157(3) -0.0056(3)
N2 0.0178(12) 0.0165(13) 0.0170(12) -0.0011(10) 0.0017(10) 0.0004(10)
C2 0.0157(14) 0.0204(15) 0.0137(13) -0.0036(12) 0.0006(11) 0.0042(12)
N3 0.0168(12) 0.0171(13) 0.0156(12) -0.0011(10) 0.0042(9) -0.0003(9)
C3 0.0161(14) 0.0159(15) 0.0148(14) -0.0010(11) 0.0003(11) 0.0008(12)
N4 0.0164(12) 0.0146(13) 0.0175(12) -0.0010(10) 0.0029(9) 0.0022(10)
C4 0.0269(16) 0.0315(17) 0.0266(16) 0.0004(13) 0.0098(13) -0.0030(13)
C5 0.0395(19) 0.0191(17) 0.0287(17) 0.0018(12) 0.0055(14) -0.0055(12)
C6 0.0313(17) 0.0213(16) 0.0269(16) -0.0009(13) 0.0051(13) 0.0027(13)
C7 0.0209(15) 0.0289(16) 0.0192(15) 0.0006(12) 0.0043(12) 0.0017(12)
C8 0.0174(14) 0.0170(16) 0.0142(14) -0.0002(11) 0.0013(11) 0.0019(11)
C9 0.0140(14) 0.0185(15) 0.0150(14) 0.0011(12) 0.0022(11) 0.0002(11)
C10 0.0148(13) 0.0168(15) 0.0166(14) 0.0016(12) 0.0008(11) -0.0014(12)
C11 0.0283(16) 0.0248(16) 0.0251(15) -0.0035(13) 0.0130(12) 0.0026(13)
C12 0.0301(17) 0.0167(15) 0.0269(16) -0.0004(12) 0.0053(14) 0.0034(12)
C13 0.0221(16) 0.0205(15) 0.0262(16) -0.0010(12) 0.0069(12) -0.0017(12)
C14 0.0191(14) 0.0245(16) 0.0222(15) -0.0004(12) 0.0052(12) -0.0004(12)

loop_
_atom_type_symbol
_atom_type_description
_atom_type_scat_dispersion_real
_atom_type_scat_dispersion_imag
_atom_type_scat_source
C C 0.0033 0.0016 'International Tables Vol C Tables 4.2.6.8 and 6.1.1.4'
H H 0.0000 0.0000 'International Tables Vol C Tables 4.2.6.8 and 6.1.1.4'
N N 0.0061 0.0033 'International Tables Vol C Tables 4.2.6.8 and 6.1.1.4'
Cl Cl 0.1484 0.1585 'International Tables Vol C Tables 4.2.6.8 and 6.1.1.4'
Ag Ag -0.8971 1.1015 'International Tables Vol C Tables 4.2.6.8 and 6.1.1.4'

loop_
_geom_angle_atom_site_label_1
_geom_angle_atom_site_label_2
_geom_angle_atom_site_label_3
_geom_angle
C1 Ag1 Cl1 172.56(7)
C1 Ag1 Ag2 93.34(6)
Cl1 Ag1 Ag2 84.566(18)
C1 N1 C2 111.7(2)
C1 N1 C4 123.8(2)
C2 N1 C4 124.4(2)
N1 C1 N2 103.8(2)
N1 C1 Ag1 128.78(18)
N2 C1 Ag1 127.38(18)
C8 Ag2 Cl2 168.98(7)
C8 Ag2 Ag1 102.95(6)
Cl2 Ag2 Ag1 88.044(18)
C1 N2 C3 111.8(2)
C1 N2 C5 123.5(2)
C3 N2 C5 124.7(2)
C3 C2 N1 106.3(2)
C3 C2 C6 131.8(2)
N1 C2 C6 121.9(2)
C8 N3 C9 111.8(2)
C8 N3 C11 124.4(2)
C9 N3 C11 123.7(2)
C2 C3 N2 106.3(2)
C2 C3 C7 131.8(2)
N2 C3 C7 121.9(2)
C8 N4 C10 111.63(19)
C8 N4 C12 124.1(2)
C10 N4 C12 124.2(2)
N3 C8 N4 104.0(2)
N3 C8 Ag2 129.20(18)
N4 C8 Ag2 126.75(18)
C10 C9 N3 106.3(2)
C10 C9 C13 131.4(2)
N3 C9 C13 122.3(2)
C9 C10 N4 106.3(2)
C9 C10 C14 131.2(2)
N4 C10 C14 122.5(2)

loop_
_geom_bond_atom_site_label_1
_geom_bond_atom_site_label_2
_geom_bond_distance
Ag1 C1 2.091(2)
Ag1 Cl1 2.3608(7)
Ag1 Ag2 3.0673(3)
N1 C1 1.354(3)
N1 C2 1.392(3)
N1 C4 1.459(3)
C1 N2 1.356(3)
Ag2 C8 2.077(2)
Ag2 Cl2 2.3382(7)
N2 C3 1.389(3)
N2 C5 1.460(3)
C2 C3 1.351(4)
C2 C6 1.491(4)
N3 C8 1.353(3)
N3 C9 1.391(3)
N3 C11 1.463(3)
C3 C7 1.490(4)
N4 C8 1.355(3)
N4 C10 1.393(3)
N4 C12 1.458(3)
C9 C10 1.353(4)
C9 C13 1.488(4)
C10 C14 1.492(4)
